data_2220181
loop_
_publ_author_name
'Rodriguez, Mark A.'
'Nichol, Jessica L.'
'Zifer, Thomas'
'Vance, Andrew L.'
'Wong, Bryan M.'
'L\'eonard, Fran\,cois'

_publ_section_title
;
 (<i>E</i>)-4-[(4-Nitrophenyl)diazenyl]phenyl anthracene-9-carboxylate
;
_journal_coeditor_code HB2827
_journal_issue 12
_journal_name_full 'Acta Crystallographica Section E'
_journal_page_first o2258
_journal_paper_doi 10.1107/S1600536808034958
_journal_volume 64
_journal_year 2008
_chemical_formula_iupac 'C27 H17 N3 O4'
_chemical_formula_moiety 'C27 H17 N3 O4'
_chemical_formula_sum 'C27 H17 N3 O4'
_chemical_formula_weight 447.44
_chemical_name_common NPAP-anthracene
_chemical_name_systematic
;
(<i>E</i>)-4-[(4-Nitrophenyl)diazenyl]phenyl anthracene-9-carboxylate
;
_space_group_IT_number 14
_symmetry_cell_setting monoclinic
_symmetry_space_group_name_Hall '-P 2ybc'
_symmetry_space_group_name_H-M 'P 1 21/c 1'
_atom_sites_solution_hydrogens geom
_atom_sites_solution_primary direct
_atom_sites_solution_secondary difmap
_audit_creation_method SHELXL-97
_cell_angle_alpha 90.00
_cell_angle_beta 109.322(3)
_cell_angle_gamma 90.00
_cell_formula_units_Z 4
_cell_length_a 13.525(2)
_cell_length_b 8.6011(14)
_cell_length_c 18.956(3)
_cell_measurement_reflns_used 100
_cell_measurement_temperature 173(2)
_cell_measurement_theta_max 25.00
_cell_measurement_theta_min 1.6
_cell_volume 2080.9(6)
_computing_cell_refinement 'SMART (Bruker, 2001)'
_computing_data_collection 'SMART (Bruker, 2001)'
_computing_data_reduction 'SAINT-Plus (Bruker, 2001)'
_computing_molecular_graphics 'XSHELL (Bruker, 2001)'
_computing_publication_material 'SHELXTL (Sheldrick, 2008)'
_computing_structure_refinement 'SHELXTL (Sheldrick, 2008)'
_computing_structure_solution 'SHELXTL (Sheldrick, 2008)'
_diffrn_ambient_temperature 173(2)
_diffrn_detector_area_resol_mean 0
_diffrn_measured_fraction_theta_full 1.000
_diffrn_measured_fraction_theta_max 1.000
_diffrn_measurement_device_type 'Bruker SMART CCD area-detector'
_diffrn_measurement_method '\f and \w'
_diffrn_radiation_monochromator graphite
_diffrn_radiation_source 'fine-focus sealed tube'
_diffrn_radiation_type MoK\a
_diffrn_radiation_wavelength 0.71073
_diffrn_reflns_av_R_equivalents 0.0376
_diffrn_reflns_av_sigmaI/netI 0.0356
_diffrn_reflns_limit_h_max 16
_diffrn_reflns_limit_h_min -16
_diffrn_reflns_limit_k_max 10
_diffrn_reflns_limit_k_min -10
_diffrn_reflns_limit_l_max 22
_diffrn_reflns_limit_l_min -21
_diffrn_reflns_number 14511
_diffrn_reflns_theta_full 25.00
_diffrn_reflns_theta_max 25.00
_diffrn_reflns_theta_min 1.60
_diffrn_standards_number 0
_exptl_absorpt_coefficient_mu 0.098
_exptl_absorpt_correction_T_max 0.995
_exptl_absorpt_correction_T_min 0.980
_exptl_absorpt_correction_type multi-scan
_exptl_absorpt_process_details '(SADABS; Sheldrick, 1999)'
_exptl_crystal_colour red
_exptl_crystal_density_diffrn 1.428
_exptl_crystal_density_method 'not measured'
_exptl_crystal_description plate
_exptl_crystal_F_000 928
_exptl_crystal_size_max 0.20
_exptl_crystal_size_mid 0.18
_exptl_crystal_size_min 0.05
_refine_diff_density_max 0.392
_refine_diff_density_min -0.162
_refine_ls_extinction_method none
_refine_ls_goodness_of_fit_ref 1.031
_refine_ls_hydrogen_treatment constr
_refine_ls_matrix_type full
_refine_ls_number_parameters 307
_refine_ls_number_reflns 3665
_refine_ls_number_restraints 0
_refine_ls_restrained_S_all 1.031
_refine_ls_R_factor_all 0.0636
_refine_ls_R_factor_gt 0.0425
_refine_ls_shift/su_max 0.001
_refine_ls_shift/su_mean 0.000
_refine_ls_structure_factor_coef Fsqd
_refine_ls_weighting_details 'calc w=1/[\s^2^(Fo^2^)+(0.0388P)^2^+0.7361P] where P=(Fo^2^+2Fc^2^)/3'
_refine_ls_weighting_scheme calc
_refine_ls_wR_factor_gt 0.0895
_refine_ls_wR_factor_ref 0.0998
_reflns_number_gt 2752
_reflns_number_total 3665
_reflns_threshold_expression I>2\s(I)
_cod_data_source_file hb2827.cif
_cod_data_source_block I
_cod_original_sg_symbol_H-M 'P 21/c'
_cod_database_code 2220181
_cod_database_fobs_code 2220181

loop_
_symmetry_equiv_pos_as_xyz
'x, y, z'
'-x, y+1/2, -z+1/2'
'-x, -y, -z'
'x, -y-1/2, z-1/2'

loop_
_atom_site_type_symbol
_atom_site_label
_atom_site_fract_x
_atom_site_fract_y
_atom_site_fract_z
_atom_site_U_iso_or_equiv
_atom_site_adp_type
_atom_site_calc_flag
_atom_site_refinement_flags
_atom_site_occupancy
N N1 0.69229(14) 1.52655(19) 0.65761(9) 0.0352(4) Uani d . 1
N N2 0.44775(13) 1.12430(19) 0.43308(9) 0.0350(4) Uani d . 1
N N3 0.48826(13) 1.08369(18) 0.38663(9) 0.0333(4) Uani d . 1
O O1 0.78660(13) 1.5368(2) 0.66951(9) 0.0581(5) Uani d . 1
O O2 0.64573(13) 1.60250(18) 0.69126(8) 0.0486(4) Uani d . 1
O O3 0.26778(10) 0.69438(15) 0.15211(7) 0.0304(3) Uani d . 1
O O4 0.10043(11) 0.77469(17) 0.12517(8) 0.0416(4) Uani d . 1
C C1 0.63159(15) 1.4180(2) 0.59981(10) 0.0272(4) Uani d . 1
C C2 0.52768(15) 1.3952(2) 0.59086(11) 0.0322(5) Uani d . 1
H H2 0.4957 1.4476 0.6218 0.039 Uiso calc R 1
C C3 0.47087(16) 1.2945(2) 0.53590(11) 0.0334(5) Uani d . 1
H H3 0.3993 1.2749 0.5295 0.040 Uiso calc R 1
C C4 0.51755(15) 1.2218(2) 0.49006(10) 0.0289(5) Uani d . 1
C C5 0.62352(16) 1.2433(2) 0.50109(11) 0.0307(5) Uani d . 1
H H5 0.6556 1.1907 0.4703 0.037 Uiso calc R 1
C C6 0.68173(16) 1.3411(2) 0.55702(11) 0.0304(5) Uani d . 1
H H6 0.7545 1.3555 0.5660 0.037 Uiso calc R 1
C C7 0.42162(15) 0.9862(2) 0.32817(10) 0.0298(5) Uani d . 1
C C8 0.31857(16) 0.9475(2) 0.31890(11) 0.0326(5) Uani d . 1
H H8 0.2860 0.9874 0.3524 0.039 Uiso calc R 1
C C9 0.26266(16) 0.8502(2) 0.26061(11) 0.0316(5) Uani d . 1
H H9 0.1924 0.8218 0.2543 0.038 Uiso calc R 1
C C10 0.31210(15) 0.7960(2) 0.21211(10) 0.0273(4) Uani d . 1
C C11 0.41510(15) 0.8342(2) 0.22141(11) 0.0296(5) Uani d . 1
H H11 0.4480 0.7949 0.1879 0.036 Uiso calc R 1
C C12 0.46943(16) 0.9293(2) 0.27953(11) 0.0318(5) Uani d . 1
H H12 0.5401 0.9560 0.2862 0.038 Uiso calc R 1
C C13 0.16358(15) 0.6938(2) 0.11132(11) 0.0281(4) Uani d . 1
C C14 0.14418(14) 0.5854(2) 0.04656(10) 0.0258(4) Uani d . 1
C C15 0.09289(14) 0.6443(2) -0.02570(11) 0.0265(4) Uani d . 1
C C16 0.05487(14) 0.8006(2) -0.04087(12) 0.0313(5) Uani d . 1
H H16 0.0626 0.8699 -0.0004 0.038 Uiso calc R 1
C C17 0.00814(16) 0.8515(2) -0.11171(12) 0.0383(5) Uani d . 1
H H17 -0.0159 0.9559 -0.1201 0.046 Uiso calc R 1
C C18 -0.00531(17) 0.7513(3) -0.17329(12) 0.0426(6) Uani d . 1
H H18 -0.0391 0.7882 -0.2227 0.051 Uiso calc R 1
C C19 0.02967(16) 0.6035(2) -0.16205(12) 0.0381(5) Uani d . 1
H H19 0.0206 0.5375 -0.2039 0.046 Uiso calc R 1
C C20 0.07981(14) 0.5446(2) -0.08895(11) 0.0287(5) Uani d . 1
C C21 0.11527(14) 0.3921(2) -0.07705(11) 0.0296(5) Uani d . 1
H H21 0.1070 0.3269 -0.1191 0.036 Uiso calc R 1
C C22 0.16242(14) 0.3316(2) -0.00585(11) 0.0256(4) Uani d . 1
C C23 0.19358(15) 0.1725(2) 0.00493(12) 0.0309(5) Uani d . 1
H H23 0.1821 0.1069 -0.0373 0.037 Uiso calc R 1
C C24 0.23912(15) 0.1134(2) 0.07422(12) 0.0345(5) Uani d . 1
H H24 0.2597 0.0073 0.0803 0.041 Uiso calc R 1
C C25 0.25608(15) 0.2095(2) 0.13743(12) 0.0339(5) Uani d . 1
H H25 0.2886 0.1677 0.1860 0.041 Uiso calc R 1
C C26 0.22641(15) 0.3615(2) 0.12975(11) 0.0312(5) Uani d . 1
H H26 0.2376 0.4236 0.1732 0.037 Uiso calc R 1
C C27 0.17899(14) 0.4293(2) 0.05797(11) 0.0260(4) Uani d . 1

loop_
_atom_site_aniso_label
_atom_site_aniso_U_11
_atom_site_aniso_U_22
_atom_site_aniso_U_33
_atom_site_aniso_U_12
_atom_site_aniso_U_13
_atom_site_aniso_U_23
N1 0.0431(11) 0.0312(10) 0.0275(10) -0.0035(8) 0.0066(8) -0.0032(8)
N2 0.0409(10) 0.0305(10) 0.0359(10) 0.0027(8) 0.0158(9) 0.0012(8)
N3 0.0388(10) 0.0277(9) 0.0353(10) 0.0021(8) 0.0148(9) 0.0029(8)
O1 0.0400(10) 0.0717(12) 0.0571(11) -0.0170(9) 0.0088(8) -0.0273(9)
O2 0.0602(11) 0.0453(9) 0.0393(9) 0.0034(8) 0.0155(8) -0.0165(8)
O3 0.0253(7) 0.0304(8) 0.0328(8) -0.0026(6) 0.0060(6) -0.0102(6)
O4 0.0307(8) 0.0404(9) 0.0486(9) 0.0042(7) 0.0062(7) -0.0176(7)
C1 0.0340(11) 0.0229(10) 0.0210(10) -0.0012(8) 0.0040(9) 0.0008(8)
C2 0.0352(12) 0.0302(11) 0.0306(11) 0.0052(9) 0.0102(9) -0.0003(9)
C3 0.0295(11) 0.0335(11) 0.0348(12) -0.0004(9) 0.0074(9) 0.0016(9)
C4 0.0348(12) 0.0224(10) 0.0241(10) -0.0027(9) 0.0023(9) 0.0017(8)
C5 0.0401(12) 0.0276(11) 0.0263(11) 0.0024(9) 0.0135(9) -0.0016(9)
C6 0.0308(11) 0.0299(11) 0.0309(11) -0.0023(9) 0.0106(9) 0.0009(9)
C7 0.0351(12) 0.0226(10) 0.0253(11) -0.0047(9) 0.0013(9) 0.0003(8)
C8 0.0467(13) 0.0280(11) 0.0246(11) 0.0042(9) 0.0137(10) 0.0006(9)
C9 0.0327(12) 0.0317(11) 0.0296(11) -0.0027(9) 0.0094(9) -0.0003(9)
C10 0.0343(11) 0.0202(10) 0.0236(10) -0.0005(8) 0.0045(9) -0.0015(8)
C11 0.0316(11) 0.0270(10) 0.0282(11) -0.0010(9) 0.0071(9) -0.0018(9)
C12 0.0314(11) 0.0301(11) 0.0303(11) -0.0035(9) 0.0056(9) -0.0022(9)
C13 0.0271(11) 0.0222(10) 0.0337(11) -0.0021(8) 0.0083(9) -0.0007(9)
C14 0.0212(10) 0.0246(10) 0.0304(11) -0.0045(8) 0.0069(8) -0.0032(8)
C15 0.0202(10) 0.0244(10) 0.0343(11) -0.0031(8) 0.0083(9) -0.0007(9)
C16 0.0266(11) 0.0249(10) 0.0408(13) -0.0026(8) 0.0091(9) -0.0020(9)
C17 0.0350(12) 0.0281(11) 0.0482(14) 0.0031(9) 0.0092(11) 0.0068(10)
C18 0.0461(14) 0.0416(13) 0.0358(13) 0.0042(11) 0.0076(11) 0.0094(10)
C19 0.0422(13) 0.0392(13) 0.0316(12) 0.0006(10) 0.0105(10) -0.0004(10)
C20 0.0256(10) 0.0289(11) 0.0318(11) -0.0015(8) 0.0097(9) -0.0010(9)
C21 0.0295(11) 0.0299(11) 0.0301(11) -0.0036(9) 0.0108(9) -0.0062(9)
C22 0.0213(10) 0.0237(10) 0.0319(11) -0.0034(8) 0.0091(9) -0.0039(8)
C23 0.0319(11) 0.0251(10) 0.0378(12) -0.0008(9) 0.0142(10) -0.0050(9)
C24 0.0336(12) 0.0227(10) 0.0466(14) -0.0001(9) 0.0123(10) 0.0022(10)
C25 0.0313(11) 0.0308(11) 0.0353(12) -0.0014(9) 0.0053(9) 0.0056(9)
C26 0.0319(11) 0.0280(11) 0.0314(12) -0.0040(9) 0.0071(9) -0.0009(9)
C27 0.0209(10) 0.0248(10) 0.0316(11) -0.0044(8) 0.0078(8) -0.0019(8)

loop_
_atom_type_symbol
_atom_type_description
_atom_type_scat_dispersion_real
_atom_type_scat_dispersion_imag
_atom_type_scat_source
C C 0.0033 0.0016 'International Tables Vol C Tables 4.2.6.8 and 6.1.1.4'
H H 0.0000 0.0000 'International Tables Vol C Tables 4.2.6.8 and 6.1.1.4'
N N 0.0061 0.0033 'International Tables Vol C Tables 4.2.6.8 and 6.1.1.4'
O O 0.0106 0.0060 'International Tables Vol C Tables 4.2.6.8 and 6.1.1.4'

loop_
_geom_angle_atom_site_label_1
_geom_angle_atom_site_label_2
_geom_angle_atom_site_label_3
_geom_angle
O1 N1 O2 123.42(18)
O1 N1 C1 118.41(17)
O2 N1 C1 118.17(18)
N3 N2 C4 111.35(17)
N2 N3 C7 113.66(17)
C13 O3 C10 123.10(14)
C2 C1 C6 122.62(18)
C2 C1 N1 118.71(17)
C6 C1 N1 118.67(17)
C1 C2 C3 118.39(19)
C1 C2 H2 120.8
C3 C2 H2 120.8
C2 C3 C4 120.25(19)
C2 C3 H3 119.9
C4 C3 H3 119.9
C3 C4 C5 120.56(18)
C3 C4 N2 114.30(17)
C5 C4 N2 125.14(18)
C6 C5 C4 119.65(18)
C6 C5 H5 120.2
C4 C5 H5 120.2
C5 C6 C1 118.43(18)
C5 C6 H6 120.8
C1 C6 H6 120.8
C12 C7 C8 120.27(18)
C12 C7 N3 114.06(17)
C8 C7 N3 125.67(18)
C7 C8 C9 120.27(18)
C7 C8 H8 119.9
C9 C8 H8 119.9
C10 C9 C8 118.32(19)
C10 C9 H9 120.8
C8 C9 H9 120.8
C9 C10 C11 121.49(18)
C9 C10 O3 125.30(17)
C11 C10 O3 113.16(16)
C12 C11 C10 119.47(18)
C12 C11 H11 120.3
C10 C11 H11 120.3
C11 C12 C7 120.18(19)
C11 C12 H12 119.9
C7 C12 H12 119.9
O4 C13 O3 123.49(17)
O4 C13 C14 126.81(18)
O3 C13 C14 109.61(15)
C15 C14 C27 121.42(17)
C15 C14 C13 118.08(16)
C27 C14 C13 120.48(17)
C14 C15 C16 124.09(18)
C14 C15 C20 118.80(17)
C16 C15 C20 117.09(17)
C17 C16 C15 121.37(19)
C17 C16 H16 119.3
C15 C16 H16 119.3
C16 C17 C18 120.84(19)
C16 C17 H17 119.6
C18 C17 H17 119.6
C19 C18 C17 120.1(2)
C19 C18 H18 119.9
C17 C18 H18 119.9
C18 C19 C20 121.3(2)
C18 C19 H19 119.3
C20 C19 H19 119.3
C21 C20 C19 121.55(18)
C21 C20 C15 119.19(18)
C19 C20 C15 119.26(18)
C22 C21 C20 122.30(18)
C22 C21 H21 118.8
C20 C21 H21 118.8
C21 C22 C23 121.17(17)
C21 C22 C27 119.68(17)
C23 C22 C27 119.15(18)
C24 C23 C22 121.19(19)
C24 C23 H23 119.4
C22 C23 H23 119.4
C23 C24 C25 119.90(19)
C23 C24 H24 120.0
C25 C24 H24 120.0
C26 C25 C24 120.85(19)
C26 C25 H25 119.6
C24 C25 H25 119.6
C25 C26 C27 121.29(19)
C25 C26 H26 119.4
C27 C26 H26 119.4
C14 C27 C26 123.82(17)
C14 C27 C22 118.54(17)
C26 C27 C22 117.60(17)

loop_
_geom_bond_atom_site_label_1
_geom_bond_atom_site_label_2
_geom_bond_distance
N1 O1 1.223(2)
N1 O2 1.223(2)
N1 C1 1.467(2)
N2 N3 1.231(2)
N2 C4 1.445(2)
N3 C7 1.443(2)
O3 C13 1.365(2)
O3 C10 1.402(2)
O4 C13 1.196(2)
C1 C2 1.373(3)
C1 C6 1.385(3)
C2 C3 1.377(3)
C2 H2 0.9500
C3 C4 1.381(3)
C3 H3 0.9500
C4 C5 1.391(3)
C5 C6 1.378(3)
C5 H5 0.9500
C6 H6 0.9500
C7 C12 1.379(3)
C7 C8 1.387(3)
C8 C9 1.393(3)
C8 H8 0.9500
C9 C10 1.384(3)
C9 H9 0.9500
C10 C11 1.385(3)
C11 C12 1.374(3)
C11 H11 0.9500
C12 H12 0.9500
C13 C14 1.494(3)
C14 C15 1.409(3)
C14 C27 1.416(3)
C15 C16 1.434(3)
C15 C20 1.437(3)
C16 C17 1.354(3)
C16 H16 0.9500
C17 C18 1.413(3)
C17 H17 0.9500
C18 C19 1.349(3)
C18 H18 0.9500
C19 C20 1.420(3)
C19 H19 0.9500
C20 C21 1.389(3)
C21 C22 1.389(3)
C21 H21 0.9500
C22 C23 1.426(3)
C22 C27 1.429(3)
C23 C24 1.352(3)
C23 H23 0.9500
C24 C25 1.411(3)
C24 H24 0.9500
C25 C26 1.361(3)
C25 H25 0.9500
C26 C27 1.423(3)
C26 H26 0.9500

loop_
_geom_hbond_atom_site_label_D
_geom_hbond_atom_site_label_H
_geom_hbond_atom_site_label_A
_geom_hbond_site_symmetry_A
_geom_hbond_distance_DH
_geom_hbond_distance_HA
_geom_hbond_distance_DA
_geom_hbond_angle_DHA
C26 H26 O2 3_676 0.95 2.54 3.273(3) 134
C17 H17 O4 3_575 0.95 2.57 3.509(3) 169
